data_2022080
loop_
_publ_author_name
'Jha, Kunal Kumar'
'Gruza, Barbara'
'Kumar, Prashant'
'Chodkiewicz, Michal Leszek'
'Dominiak, Paulina Maria'

_publ_section_title
;
 TAAM: a reliable and user friendly tool for hydrogen-atom location using
 routine X-ray diffraction data
;
_journal_issue 3
_journal_name_full 'Acta Crystallographica Section B Structural Science, Crystal Engineering and Materials'
_journal_paper_doi 10.1107/S2052520620002917
_journal_volume 76
_journal_year 2020
_chemical_formula_moiety 'C13 H10 N2 O2'
_chemical_formula_sum 'C13 H10 N2 O2'
_chemical_formula_weight 226.24
_space_group_crystal_system monoclinic
_space_group_IT_number 14
_space_group_name_Hall '-P 2ybc'
_space_group_name_H-M_alt 'P 1 21/c 1'
_symmetry_Int_Tables_number 14
_audit_creation_date 2019-09-26
_audit_creation_method
;
Olex2 1.2
(compiled 2018.05.29 svn.r3508 for OlexSys, GUI svn.r5506)
;
_cell_angle_alpha 90.00
_cell_angle_beta 107.00(3)
_cell_angle_gamma 90.00
_cell_formula_units_Z 4
_cell_length_a 13.659(3)
_cell_length_b 6.256(1)
_cell_length_c 12.862(3)
_cell_measurement_temperature 100(2)
_cell_volume 1051.0(4)
_computing_molecular_graphics 'Olex2 (Dolomanov et al., 2009)'
_computing_publication_material 'Olex2 (Dolomanov et al., 2009)'
_computing_structure_refinement 'olex2.refine (Bourhis et al., 2015)'
_diffrn_ambient_temperature 100(2)
_diffrn_measured_fraction_theta_full 0.9628
_diffrn_measured_fraction_theta_max 0.9628
_diffrn_measurement_device_type 'Huber diffractometer'
_diffrn_radiation_type synchrotron
_diffrn_radiation_wavelength 0.5000(2)
_diffrn_reflns_av_R_equivalents 0.0000
_diffrn_reflns_av_unetI/netI 0.0108
_diffrn_reflns_limit_h_max 31
_diffrn_reflns_limit_h_min -33
_diffrn_reflns_limit_k_max 15
_diffrn_reflns_limit_k_min 0
_diffrn_reflns_limit_l_max 31
_diffrn_reflns_limit_l_min 0
_diffrn_reflns_number 15389
_diffrn_reflns_theta_full 60.0828
_diffrn_reflns_theta_max 60.08
_diffrn_reflns_theta_min 3.12
_exptl_absorpt_coefficient_mu 0.099
_exptl_crystal_density_diffrn 1.4296
_exptl_crystal_F_000 472.2337
_refine_diff_density_max 0.3141
_refine_diff_density_min -0.4442
_refine_diff_density_rms 0.0397
_refine_ls_d_res_high 0.4100
_refine_ls_d_res_low 6.5311
_refine_ls_goodness_of_fit_ref 1.0739
_refine_ls_hydrogen_treatment refall
_refine_ls_matrix_type full
_refine_ls_number_constraints 0
_refine_ls_number_parameters 194
_refine_ls_number_reflns 15389
_refine_ls_number_restraints 0
_refine_ls_restrained_S_all 1.0739
_refine_ls_R_factor_all 0.0241
_refine_ls_R_factor_gt 0.0216
_refine_ls_shift/su_max 0.0011
_refine_ls_shift/su_mean 0.0001
_refine_ls_structure_factor_coef Fsqd
_refine_ls_weighting_details 'w=1/[\s^2^(Fo^2^)+(0.0310P)^2^+0.0152P] where P=(Fo^2^+2Fc^2^)/3'
_refine_ls_weighting_scheme calc
_refine_ls_wR_factor_gt 0.0569
_refine_ls_wR_factor_ref 0.0579
_reflns_Friedel_coverage 0.0
_reflns_limit_h_max 31
_reflns_limit_h_min -33
_reflns_limit_k_max 15
_reflns_limit_k_min 0
_reflns_limit_l_max 31
_reflns_limit_l_min 0
_reflns_number_gt 14162
_reflns_number_total 15389
_reflns_threshold_expression I>=2u(I)
_cod_data_source_file 29_TAAM_iso_max.cif
_cod_data_source_block 29_TAAM_iso_max
_cod_database_code 2022080
_olex2_refinement_description
;
;
_olex2_submission_special_instructions 'No special instructions were received'

loop_
_space_group_symop_id
_space_group_symop_operation_xyz
1 x,y,z
2 -x,y+1/2,-z+1/2
3 -x,-y,-z
4 x,-y-1/2,z-1/2

loop_
_atom_site_label
_atom_site_type_symbol
_atom_site_fract_x
_atom_site_fract_y
_atom_site_fract_z
_atom_site_U_iso_or_equiv
_atom_site_adp_type
_atom_site_occupancy
_atom_site_refinement_flags_posn
O(1) O 0.282524(11) 0.36753(2) 0.017658(9) 0.016668(19) Uani 1.000000 .
O(2) O 0.125064(9) 0.33264(2) 0.277121(9) 0.014170(16) Uani 1.000000 .
N(1) N 0.260197(8) 0.355537(17) 0.192145(8) 0.010261(13) Uani 1.000000 .
N(2) N 0.153084(10) -0.026012(19) -0.018527(9) 0.012812(15) Uani 1.000000 .
C(1) C 0.247304(9) 0.28825(2) 0.086394(9) 0.010582(15) Uani 1.000000 .
C(2) C 0.182254(9) 0.091148(19) 0.072444(9) 0.009995(14) Uani 1.000000 .
C(4) C 0.097440(13) -0.20143(3) -0.012309(11) 0.01596(2) Uani 1.000000 .
C(5) C 0.070436(14) -0.25935(3) 0.081313(12) 0.01656(2) Uani 1.000000 .
C(6) C 0.100408(12) -0.13091(2) 0.174626(11) 0.014063(19) Uani 1.000000 .
C(7) C 0.158719(9) 0.04874(2) 0.168482(9) 0.010118(14) Uani 1.000000 .
C(8) C 0.203971(9) 0.21979(2) 0.251518(9) 0.010114(14) Uani 1.000000 .
C(91 C 0.322898(9) 0.52851(2) 0.245090(10) 0.010824(15) Uani 1.000000 .
C(92 C 0.351195(10) 0.69369(2) 0.184933(11) 0.012718(17) Uani 1.000000 .
C(93 C 0.414280(12) 0.86034(2) 0.239481(14) 0.01578(2) Uani 1.000000 .
C(94 C 0.448696(14) 0.86620(3) 0.353601(15) 0.01910(3) Uani 1.000000 .
C(95 C 0.419267(15) 0.70297(3) 0.412875(13) 0.01967(3) Uani 1.000000 .
C(96 C 0.356982(12) 0.53427(3) 0.359712(11) 0.01560(2) Uani 1.000000 .
H(96 H 0.3369(4) 0.4082(9) 0.4086(4) 0.0349(12) Uiso 1.000000 .
H(95 H 0.4478(4) 0.6990(9) 0.5013(5) 0.0467(15) Uiso 1.000000 .
H(94 H 0.5008(4) 0.9959(9) 0.3945(4) 0.0442(14) Uiso 1.000000 .
H(93 H 0.4363(4) 0.9853(9) 0.1913(4) 0.0367(12) Uiso 1.000000 .
H(92 H 0.3257(4) 0.6904(8) 0.0996(4) 0.0295(11) Uiso 1.000000 .
H(4) H 0.0718(4) -0.3003(10) -0.0862(5) 0.0440(14) Uiso 1.000000 .
H(5) H 0.0244(4) -0.4060(9) 0.0804(4) 0.0408(13) Uiso 1.000000 .
H(6) H 0.0793(4) -0.1725(8) 0.2467(5) 0.0367(12) Uiso 1.000000 .
H(2) H 0.1492(4) 0.3961(8) 0.3470(4) 0.0282(10) Uiso 1.000000 .
H(8) H 0.2598(3) 0.1497(7) 0.3238(4) 0.0228(9) Uiso 1.000000 .

loop_
_atom_site_aniso_label
_atom_site_aniso_U_11
_atom_site_aniso_U_22
_atom_site_aniso_U_33
_atom_site_aniso_U_12
_atom_site_aniso_U_13
_atom_site_aniso_U_23
O(1) 0.02474(5) 0.01723(4) 0.01130(3) -0.00789(3) 0.01036(3) -0.00193(3)
O(2) 0.01423(3) 0.01790(4) 0.01231(3) -0.00045(3) 0.00691(2) -0.00340(3)
N(1) 0.01248(3) 0.01098(3) 0.00820(2) -0.00237(2) 0.00441(2) -0.00115(2)
N(2) 0.01823(4) 0.01299(3) 0.00817(3) -0.00397(3) 0.00534(3) -0.00166(2)
C(1) 0.01350(3) 0.01128(3) 0.00813(3) -0.00215(3) 0.00498(2) -0.00054(2)
C(2) 0.01265(3) 0.01050(3) 0.00750(3) -0.00168(3) 0.00397(2) -0.00053(2)
C(4) 0.02331(6) 0.01469(4) 0.01088(4) -0.00727(4) 0.00654(4) -0.00333(3)
C(5) 0.02334(6) 0.01505(5) 0.01257(4) -0.00863(4) 0.00725(4) -0.00241(3)
C(6) 0.01865(5) 0.01443(4) 0.01062(3) -0.00590(3) 0.00665(3) -0.00090(3)
C(7) 0.01239(3) 0.01088(3) 0.00786(3) -0.00187(3) 0.00417(2) -0.00039(2)
C(8) 0.01179(3) 0.01164(3) 0.00757(3) -0.00130(3) 0.00387(2) -0.00066(2)
C(91 0.01167(3) 0.01119(3) 0.01039(3) -0.00195(3) 0.00445(3) -0.00176(3)
C(92 0.01332(4) 0.01128(4) 0.01392(4) -0.00186(3) 0.00456(3) 0.00009(3)
C(93 0.01630(4) 0.01286(4) 0.01944(5) -0.00416(3) 0.00719(4) -0.00218(4)
C(94 0.02078(6) 0.01855(6) 0.01971(6) -0.00900(5) 0.00867(5) -0.00771(4)
C(95 0.02331(6) 0.02284(6) 0.01401(4) -0.01060(5) 0.00726(4) -0.00761(4)
C(96 0.01904(5) 0.01807(5) 0.01062(4) -0.00708(4) 0.00578(3) -0.00402(3)

loop_
_atom_type_symbol
_atom_type_description
_atom_type_scat_dispersion_real
_atom_type_scat_dispersion_imag
_atom_type_scat_source
_atom_type_scat_dispersion_source
C C 0.00347 0.00161 'Clementi & Roetti, C., At. Data Nucl. Data Tables 1974, 14, (177-478); Clementi & Raimondi, J. Chem. Phys., 1963, 38, (2686-2689)' 'Henke, Gullikson and Davis, At. Data and Nucl. Data Tables, 1993, 54, 2'
H H 0.00000 0.00000 'Clementi & Roetti, C., At. Data Nucl. Data Tables 1974, 14, (177-478); Clementi & Raimondi, J. Chem. Phys., 1963, 38, (2686-2689)' 'Henke, Gullikson and Davis, At. Data and Nucl. Data Tables, 1993, 54, 2'
N N 0.00653 0.00323 'Clementi & Roetti, C., At. Data Nucl. Data Tables 1974, 14, (177-478); Clementi & Raimondi, J. Chem. Phys., 1963, 38, (2686-2689)' 'Henke, Gullikson and Davis, At. Data and Nucl. Data Tables, 1993, 54, 2'
O O 0.01158 0.00611 'Clementi & Roetti, C., At. Data Nucl. Data Tables 1974, 14, (177-478); Clementi & Raimondi, J. Chem. Phys., 1963, 38, (2686-2689)' 'Henke, Gullikson and Davis, At. Data and Nucl. Data Tables, 1993, 54, 2'

loop_
_geom_angle_atom_site_label_1
_geom_angle_atom_site_label_2
_geom_angle_atom_site_label_3
_geom_angle
_geom_angle_site_symmetry_1
_geom_angle_site_symmetry_3
_geom_angle_publ_flag
H(2) O(2) C(8) 110.7(3) . . ?
C(8) N(1) C(1) 113.079(9) . . ?
C(91 N(1) C(1) 125.924(10) . . ?
C(91 N(1) C(8) 120.944(9) . . ?
C(4) N(2) C(2) 114.958(11) . . ?
N(1) C(1) O(1) 128.332(12) . . ?
C(2) C(1) O(1) 126.096(11) . . ?
C(2) C(1) N(1) 105.556(9) . . ?
C(1) C(2) N(2) 124.697(10) . . ?
C(7) C(2) N(2) 125.815(11) . . ?
C(7) C(2) C(1) 109.482(10) . . ?
C(5) C(4) N(2) 123.586(12) . . ?
H(4) C(4) N(2) 116.6(3) . . ?
H(4) C(4) C(5) 119.9(3) . . ?
C(6) C(5) C(4) 120.085(13) . . ?
H(5) C(5) C(4) 119.6(3) . . ?
H(5) C(5) C(6) 120.3(3) . . ?
C(7) C(6) C(5) 116.259(11) . . ?
H(6) C(6) C(5) 120.8(3) . . ?
H(6) C(6) C(7) 122.9(3) . . ?
C(6) C(7) C(2) 119.278(11) . . ?
C(8) C(7) C(2) 109.879(10) . . ?
C(8) C(7) C(6) 130.842(10) . . ?
N(1) C(8) O(2) 112.194(11) . . ?
C(7) C(8) O(2) 109.764(10) . . ?
C(7) C(8) N(1) 101.904(8) . . ?
H(8) C(8) O(2) 112.9(2) . . ?
H(8) C(8) N(1) 108.9(2) . . ?
H(8) C(8) C(7) 110.6(2) . . ?
C(92 C(91 N(1) 121.149(11) . . ?
C(96 C(91 N(1) 119.196(11) . . ?
C(96 C(91 C(92 119.655(12) . . ?
C(93 C(92 C(91 119.781(13) . . ?
H(92 C(92 C(91 119.9(3) . . ?
H(92 C(92 C(93 120.3(3) . . ?
C(94 C(93 C(92 120.725(14) . . ?
H(93 C(93 C(92 118.6(3) . . ?
H(93 C(93 C(94 120.7(3) . . ?
C(95 C(94 C(93 119.191(13) . . ?
H(94 C(94 C(93 119.2(3) . . ?
H(94 C(94 C(95 121.5(3) . . ?
C(96 C(95 C(94 120.853(15) . . ?
H(95 C(95 C(94 120.8(3) . . ?
H(95 C(95 C(96 118.2(3) . . ?
C(95 C(96 C(91 119.786(14) . . ?
H(96 C(96 C(91 121.4(3) . . ?
H(96 C(96 C(95 118.8(3) . . ?

loop_
_geom_bond_atom_site_label_1
_geom_bond_atom_site_label_2
_geom_bond_distance
_geom_bond_site_symmetry_2
_geom_bond_publ_flag
O(1) C(1) 1.22789(15) . ?
O(2) C(8) 1.40571(16) . ?
O(2) H(2) 0.949(5) . ?
N(1) C(1) 1.38501(15) . ?
N(1) C(8) 1.49572(15) . ?
N(1) C(91 1.42378(15) . ?
N(2) C(2) 1.33881(15) . ?
N(2) C(4) 1.35052(18) . ?
C(1) C(2) 1.49961(17) . ?
C(2) C(7) 1.38987(15) . ?
C(4) C(5) 1.4061(2) . ?
C(4) H(4) 1.102(6) . ?
C(5) C(6) 1.4023(2) . ?
C(5) H(5) 1.110(6) . ?
C(6) C(7) 1.39304(17) . ?
C(6) H(6) 1.080(6) . ?
C(7) C(8) 1.51051(16) . ?
C(8) H(8) 1.106(5) . ?
C(91 C(92 1.41093(18) . ?
C(91 C(96 1.41074(18) . ?
C(92 C(93 1.40291(19) . ?
C(92 H(92 1.051(5) . ?
C(93 C(94 1.4047(2) . ?
C(93 H(93 1.093(5) . ?
C(94 C(95 1.4017(3) . ?
C(94 H(94 1.106(6) . ?
C(95 C(96 1.4018(2) . ?
C(95 H(95 1.089(6) . ?
C(96 H(96 1.092(5) . ?
